data_7001717
loop_
_publ_author_name
'Yang, Peiju'
'Yang, Xiao-Juan'
'Yu, Jie'
'Liu, Yanyan'
'Zhang, Chunxi'
'Deng, Yu-Heng'
'Wu, Biao'

_publ_section_title
;
 Zinc compounds with or without Zn--Zn bond: Alkali metal reduction of
 LZnCl2 (L = \a-diimine ligands)
;
_journal_issue 29
_journal_name_full 'Dalton Transactions'
_journal_page_first 5773
_journal_paper_doi 10.1039/b904478g
_journal_year 2009
_chemical_formula_sum 'C40 H48 N4 Zn'
_chemical_formula_weight 650.19
_chemical_name_systematic
;
?
;
_space_group_IT_number 14
_symmetry_cell_setting monoclinic
_symmetry_space_group_name_Hall '-P 2ybc'
_symmetry_space_group_name_H-M 'P 1 21/c 1'
_atom_sites_solution_hydrogens geom
_atom_sites_solution_primary direct
_atom_sites_solution_secondary difmap
_audit_creation_method SHELXL-97
_cell_angle_alpha 90.00
_cell_angle_beta 105.8170(10)
_cell_angle_gamma 90.00
_cell_formula_units_Z 4
_cell_length_a 30.0006(7)
_cell_length_b 7.5969(2)
_cell_length_c 16.3834(4)
_cell_measurement_reflns_used 4557
_cell_measurement_temperature 293(2)
_cell_measurement_theta_max 28.51
_cell_measurement_theta_min 2.58
_cell_volume 3592.59(15)
_computing_cell_refinement 'Bruker SMART'
_computing_data_collection 'Bruker SMART APEX II'
_computing_data_reduction 'Bruker SAINT'
_computing_structure_refinement 'SHELXL-97 (Sheldrick, 1997)'
_computing_structure_solution 'SHELXS-97 (Sheldrick, 1990)'
_diffrn_ambient_temperature 293(2)
_diffrn_measured_fraction_theta_full 0.997
_diffrn_measured_fraction_theta_max 0.997
_diffrn_measurement_device_type 'Bruker APEX II area detector'
_diffrn_measurement_method '\w scans'
_diffrn_radiation_monochromator graphite
_diffrn_radiation_source 'fine-focus sealed tube'
_diffrn_radiation_type MoK\a
_diffrn_radiation_wavelength 0.71073
_diffrn_reflns_av_R_equivalents 0.0372
_diffrn_reflns_av_sigmaI/netI 0.0422
_diffrn_reflns_limit_h_max 35
_diffrn_reflns_limit_h_min -33
_diffrn_reflns_limit_k_max 9
_diffrn_reflns_limit_k_min -8
_diffrn_reflns_limit_l_max 17
_diffrn_reflns_limit_l_min -19
_diffrn_reflns_number 18193
_diffrn_reflns_theta_full 25.00
_diffrn_reflns_theta_max 25.00
_diffrn_reflns_theta_min 2.49
_exptl_absorpt_coefficient_mu 0.716
_exptl_absorpt_correction_T_max 0.8642
_exptl_absorpt_correction_T_min 0.7677
_exptl_absorpt_correction_type multi-scan
_exptl_absorpt_process_details SADABS
_exptl_crystal_colour red
_exptl_crystal_density_diffrn 1.202
_exptl_crystal_density_method 'not measured'
_exptl_crystal_description Block
_exptl_crystal_F_000 1384
_exptl_crystal_size_max 0.39
_exptl_crystal_size_mid 0.30
_exptl_crystal_size_min 0.21
_refine_diff_density_max 0.480
_refine_diff_density_min -0.349
_refine_diff_density_rms 0.054
_refine_ls_extinction_method none
_refine_ls_goodness_of_fit_ref 1.066
_refine_ls_hydrogen_treatment constr
_refine_ls_matrix_type full
_refine_ls_number_parameters 406
_refine_ls_number_reflns 6295
_refine_ls_number_restraints 0
_refine_ls_restrained_S_all 1.066
_refine_ls_R_factor_all 0.0709
_refine_ls_R_factor_gt 0.0431
_refine_ls_shift/su_max 0.000
_refine_ls_shift/su_mean 0.000
_refine_ls_structure_factor_coef Fsqd
_refine_ls_weighting_details 'calc w=1/[\s^2^(Fo^2^)+(0.0541P)^2^+1.9066P] where P=(Fo^2^+2Fc^2^)/3'
_refine_ls_weighting_scheme calc
_refine_ls_wR_factor_gt 0.1082
_refine_ls_wR_factor_ref 0.1222
_reflns_number_gt 4288
_reflns_number_total 6295
_reflns_threshold_expression >2sigma(I)
_cod_data_source_file b904478g.txt
_cod_data_source_block ZnL2
_cod_depositor_comments
;
The following automatic conversions were performed:
'_symmetry_cell_setting' value 'Monoclinic' changed to 'monoclinic'
according to '/home/saulius/struct/CIF-dictionaries/cif_core.dic'
dictionary named 'cif_core.dic' version 2.4.1 from
2010-06-29.

'_exptl_absorpt_correction_type' value 'Multi-scan' changed
to 'multi-scan' according to
'/home/saulius/struct/CIF-dictionaries/cif_core.dic' dictionary named
'cif_core.dic' version 2.4.1 from 2010-06-29.

Automatic conversion script
Id: cif_fix_enum 1527 2010-12-29 10:47:43Z saulius 
;
_cod_original_sg_symbol_H-M P2(1)/c
_cod_database_code 7001717

loop_
_symmetry_equiv_pos_as_xyz
'x, y, z'
'-x, y+1/2, -z+1/2'
'-x, -y, -z'
'x, -y-1/2, z-1/2'

loop_
_atom_site_label
_atom_site_type_symbol
_atom_site_fract_x
_atom_site_fract_y
_atom_site_fract_z
_atom_site_U_iso_or_equiv
_atom_site_adp_type
_atom_site_occupancy
_atom_site_symmetry_multiplicity
_atom_site_calc_flag
_atom_site_refinement_flags
_atom_site_disorder_assembly
_atom_site_disorder_group
Zn Zn 0.247078(10) 0.50226(5) 0.49804(2) 0.03320(12) Uani 1 1 d . . .
N1 N 0.21098(8) 0.3408(3) 0.55316(16) 0.0355(6) Uani 1 1 d . . .
N2 N 0.29338(8) 0.2997(3) 0.51841(15) 0.0353(6) Uani 1 1 d . . .
N3 N 0.29240(8) 0.7079(3) 0.52326(15) 0.0348(6) Uani 1 1 d . . .
N4 N 0.21062(8) 0.6609(3) 0.40659(15) 0.0357(6) Uani 1 1 d . . .
C1 C 0.23692(11) 0.1997(5) 0.5815(2) 0.0437(8) Uani 1 1 d . . .
H1A H 0.2260 0.1128 0.6110 0.052 Uiso 1 1 calc R . .
C2 C 0.28017(10) 0.1816(4) 0.5672(2) 0.0412(8) Uani 1 1 d . . .
H2A H 0.2996 0.0888 0.5913 0.049 Uiso 1 1 calc R . .
C3 C 0.16310(10) 0.3297(4) 0.55091(19) 0.0365(7) Uani 1 1 d . . .
C4 C 0.14811(10) 0.3811(4) 0.6211(2) 0.0401(8) Uani 1 1 d . . .
C5 C 0.10163(12) 0.3624(5) 0.6175(2) 0.0536(9) Uani 1 1 d . . .
H5A H 0.0916 0.3960 0.6642 0.064 Uiso 1 1 calc R . .
C6 C 0.06968(11) 0.2957(5) 0.5471(3) 0.0575(10) Uani 1 1 d . . .
C7 C 0.08548(12) 0.2498(5) 0.4778(2) 0.0559(10) Uani 1 1 d . . .
H7A H 0.0644 0.2068 0.4293 0.067 Uiso 1 1 calc R . .
C8 C 0.13134(11) 0.2656(4) 0.4782(2) 0.0425(8) Uani 1 1 d . . .
C9 C 0.18155(12) 0.4549(5) 0.6995(2) 0.0555(10) Uani 1 1 d . . .
H9A H 0.2121 0.4587 0.6915 0.083 Uiso 1 1 calc R . .
H9B H 0.1818 0.3814 0.7472 0.083 Uiso 1 1 calc R . .
H9C H 0.1721 0.5718 0.7097 0.083 Uiso 1 1 calc R . .
C10 C 0.01965(14) 0.2703(7) 0.5468(3) 0.0947(17) Uani 1 1 d . . .
H10A H 0.0025 0.2226 0.4932 0.142 Uiso 1 1 calc R . .
H10B H 0.0066 0.3817 0.5557 0.142 Uiso 1 1 calc R . .
H10C H 0.0180 0.1906 0.5914 0.142 Uiso 1 1 calc R . .
C11 C 0.14633(13) 0.2137(5) 0.4003(2) 0.0582(10) Uani 1 1 d . . .
H11A H 0.1199 0.1733 0.3568 0.087 Uiso 1 1 calc R . .
H11B H 0.1689 0.1212 0.4147 0.087 Uiso 1 1 calc R . .
H11C H 0.1596 0.3138 0.3799 0.087 Uiso 1 1 calc R . .
C12 C 0.33672(10) 0.2822(4) 0.50027(19) 0.0348(7) Uani 1 1 d . . .
C13 C 0.33696(11) 0.2898(5) 0.4148(2) 0.0451(8) Uani 1 1 d . . .
C14 C 0.37866(13) 0.2728(5) 0.3945(2) 0.0585(10) Uani 1 1 d . . .
H14A H 0.3787 0.2772 0.3378 0.070 Uiso 1 1 calc R . .
C15 C 0.42004(13) 0.2498(6) 0.4554(3) 0.0623(11) Uani 1 1 d . . .
C16 C 0.41898(12) 0.2464(5) 0.5390(2) 0.0591(11) Uani 1 1 d . . .
H16A H 0.4467 0.2325 0.5809 0.071 Uiso 1 1 calc R . .
C17 C 0.37871(11) 0.2626(5) 0.5632(2) 0.0431(8) Uani 1 1 d . . .
C18 C 0.29292(13) 0.3162(6) 0.3458(2) 0.0710(13) Uani 1 1 d . . .
H18A H 0.2996 0.3165 0.2917 0.107 Uiso 1 1 calc R . .
H18B H 0.2792 0.4266 0.3540 0.107 Uiso 1 1 calc R . .
H18C H 0.2717 0.2223 0.3474 0.107 Uiso 1 1 calc R . .
C19 C 0.46517(15) 0.2324(8) 0.4313(3) 0.105(2) Uani 1 1 d . . .
H19A H 0.4903 0.2180 0.4817 0.158 Uiso 1 1 calc R . .
H19B H 0.4702 0.3364 0.4018 0.158 Uiso 1 1 calc R . .
H19C H 0.4636 0.1317 0.3953 0.158 Uiso 1 1 calc R . .
C20 C 0.38168(13) 0.2628(6) 0.6573(2) 0.0608(11) Uani 1 1 d . . .
H20A H 0.4133 0.2465 0.6895 0.091 Uiso 1 1 calc R . .
H20B H 0.3631 0.1687 0.6695 0.091 Uiso 1 1 calc R . .
H20C H 0.3705 0.3731 0.6724 0.091 Uiso 1 1 calc R . .
C21 C 0.27891(10) 0.8247(4) 0.46097(19) 0.0417(8) Uani 1 1 d . . .
H21A H 0.2980 0.9183 0.4561 0.050 Uiso 1 1 calc R . .
C22 C 0.23573(11) 0.8040(4) 0.4033(2) 0.0418(8) Uani 1 1 d . . .
H22A H 0.2244 0.8899 0.3625 0.050 Uiso 1 1 calc R . .
C23 C 0.33592(10) 0.7287(4) 0.58471(18) 0.0342(7) Uani 1 1 d . . .
C24 C 0.33617(11) 0.7213(5) 0.6702(2) 0.0444(8) Uani 1 1 d . . .
C25 C 0.37768(12) 0.7416(5) 0.7324(2) 0.0563(10) Uani 1 1 d . . .
H25A H 0.3776 0.7377 0.7891 0.068 Uiso 1 1 calc R . .
C26 C 0.41910(12) 0.7675(6) 0.7127(2) 0.0602(11) Uani 1 1 d . . .
C27 C 0.41813(12) 0.7723(5) 0.6282(2) 0.0564(10) Uani 1 1 d . . .
H27A H 0.4458 0.7896 0.6140 0.068 Uiso 1 1 calc R . .
C28 C 0.37751(11) 0.7523(4) 0.5635(2) 0.0426(8) Uani 1 1 d . . .
C29 C 0.29206(13) 0.6889(6) 0.6952(2) 0.0678(12) Uani 1 1 d . . .
H29A H 0.2986 0.6894 0.7559 0.102 Uiso 1 1 calc R . .
H29B H 0.2794 0.5767 0.6736 0.102 Uiso 1 1 calc R . .
H29C H 0.2701 0.7799 0.6719 0.102 Uiso 1 1 calc R . .
C30 C 0.46418(15) 0.7898(8) 0.7821(3) 0.1047(19) Uani 1 1 d . . .
H30A H 0.4892 0.8073 0.7568 0.157 Uiso 1 1 calc R . .
H30B H 0.4700 0.6862 0.8169 0.157 Uiso 1 1 calc R . .
H30C H 0.4618 0.8901 0.8163 0.157 Uiso 1 1 calc R . .
C31 C 0.38089(13) 0.7516(6) 0.4726(2) 0.0596(11) Uani 1 1 d . . .
H31A H 0.4125 0.7713 0.4723 0.089 Uiso 1 1 calc R . .
H31B H 0.3617 0.8433 0.4411 0.089 Uiso 1 1 calc R . .
H31C H 0.3707 0.6398 0.4469 0.089 Uiso 1 1 calc R . .
C32 C 0.16242(10) 0.6665(4) 0.36054(19) 0.0348(7) Uani 1 1 d . . .
C33 C 0.14826(10) 0.6138(4) 0.27555(19) 0.0391(8) Uani 1 1 d . . .
C34 C 0.10132(12) 0.6236(5) 0.2330(2) 0.0526(9) Uani 1 1 d . . .
H34A H 0.0915 0.5880 0.1766 0.063 Uiso 1 1 calc R . .
C35 C 0.06889(11) 0.6845(6) 0.2717(2) 0.0585(10) Uani 1 1 d . . .
C36 C 0.08405(12) 0.7344(5) 0.3561(2) 0.0548(10) Uani 1 1 d . . .
H36A H 0.0625 0.7749 0.3831 0.066 Uiso 1 1 calc R . .
C37 C 0.13027(11) 0.7257(4) 0.4014(2) 0.0408(8) Uani 1 1 d . . .
C38 C 0.18233(12) 0.5457(5) 0.2310(2) 0.0543(10) Uani 1 1 d . . .
H38A H 0.2129 0.5477 0.2693 0.081 Uiso 1 1 calc R . .
H38B H 0.1815 0.6186 0.1828 0.081 Uiso 1 1 calc R . .
H38D H 0.1743 0.4271 0.2125 0.081 Uiso 1 1 calc R . .
C39 C 0.01827(13) 0.6992(8) 0.2225(3) 0.0961(17) Uani 1 1 d . . .
H39A H 0.0008 0.7450 0.2589 0.144 Uiso 1 1 calc R . .
H39D H 0.0066 0.5850 0.2023 0.144 Uiso 1 1 calc R . .
H39B H 0.0153 0.7770 0.1751 0.144 Uiso 1 1 calc R . .
C40 C 0.14463(13) 0.7813(5) 0.4938(2) 0.0566(10) Uani 1 1 d . . .
H40D H 0.1177 0.8164 0.5107 0.085 Uiso 1 1 calc R . .
H40A H 0.1658 0.8783 0.5009 0.085 Uiso 1 1 calc R . .
H40B H 0.1594 0.6843 0.5282 0.085 Uiso 1 1 calc R . .

loop_
_atom_site_aniso_label
_atom_site_aniso_U_11
_atom_site_aniso_U_22
_atom_site_aniso_U_33
_atom_site_aniso_U_23
_atom_site_aniso_U_13
_atom_site_aniso_U_12
Zn 0.02963(18) 0.0358(2) 0.03364(19) 0.00552(17) 0.00771(13) 0.00052(16)
N1 0.0327(13) 0.0362(15) 0.0406(15) 0.0039(12) 0.0150(11) -0.0006(11)
N2 0.0338(14) 0.0373(15) 0.0362(15) 0.0027(12) 0.0120(11) 0.0040(12)
N3 0.0329(14) 0.0366(15) 0.0334(14) 0.0012(12) 0.0063(11) -0.0036(11)
N4 0.0314(13) 0.0384(15) 0.0338(14) 0.0054(12) 0.0026(10) 0.0008(11)
C1 0.0463(19) 0.045(2) 0.0431(19) 0.0097(16) 0.0179(15) -0.0013(16)
C2 0.0382(17) 0.0403(19) 0.0455(19) 0.0096(16) 0.0121(14) 0.0067(15)
C3 0.0371(17) 0.0353(18) 0.0392(18) 0.0044(15) 0.0140(13) -0.0006(14)
C4 0.0395(18) 0.042(2) 0.0404(18) 0.0021(15) 0.0143(14) -0.0005(15)
C5 0.051(2) 0.064(3) 0.054(2) 0.001(2) 0.0273(17) 0.0011(18)
C6 0.0323(18) 0.072(3) 0.068(3) 0.004(2) 0.0150(17) -0.0036(18)
C7 0.042(2) 0.070(3) 0.049(2) -0.001(2) 0.0010(16) -0.0097(18)
C8 0.0437(19) 0.046(2) 0.0377(18) -0.0014(16) 0.0102(14) -0.0025(15)
C9 0.059(2) 0.066(3) 0.044(2) -0.0091(18) 0.0185(17) -0.0065(18)
C10 0.045(2) 0.130(5) 0.115(4) 0.004(4) 0.030(2) -0.007(3)
C11 0.068(3) 0.065(3) 0.046(2) -0.0085(19) 0.0229(18) -0.015(2)
C12 0.0315(16) 0.0378(18) 0.0364(17) 0.0025(14) 0.0114(13) 0.0041(13)
C13 0.0428(19) 0.059(2) 0.0344(18) 0.0028(17) 0.0112(14) 0.0033(16)
C14 0.056(2) 0.083(3) 0.044(2) 0.008(2) 0.0267(18) 0.014(2)
C15 0.042(2) 0.084(3) 0.067(3) 0.013(2) 0.0262(18) 0.0117(19)
C16 0.0328(18) 0.086(3) 0.055(2) 0.011(2) 0.0052(16) 0.0101(18)
C17 0.0378(19) 0.053(2) 0.0369(18) 0.0000(17) 0.0083(14) 0.0045(15)
C18 0.057(2) 0.116(4) 0.037(2) 0.005(2) 0.0054(17) 0.010(2)
C19 0.061(3) 0.162(6) 0.110(4) 0.030(4) 0.052(3) 0.027(3)
C20 0.054(2) 0.083(3) 0.040(2) -0.001(2) 0.0043(16) 0.008(2)
C21 0.0392(18) 0.041(2) 0.0416(19) 0.0066(16) 0.0061(14) -0.0072(15)
C22 0.0441(18) 0.042(2) 0.0358(18) 0.0099(15) 0.0050(14) -0.0002(15)
C23 0.0301(16) 0.0377(18) 0.0331(16) -0.0002(14) 0.0059(12) -0.0025(13)
C24 0.0424(18) 0.055(2) 0.0355(18) -0.0023(16) 0.0111(14) -0.0024(16)
C25 0.054(2) 0.082(3) 0.0281(17) 0.0005(19) 0.0041(15) -0.004(2)
C26 0.042(2) 0.081(3) 0.048(2) -0.005(2) -0.0046(16) -0.0071(19)
C27 0.0323(18) 0.078(3) 0.059(2) -0.002(2) 0.0115(16) -0.0077(17)
C28 0.0405(19) 0.049(2) 0.0393(19) -0.0021(16) 0.0125(15) -0.0035(15)
C29 0.053(2) 0.113(4) 0.043(2) -0.001(2) 0.0208(17) -0.008(2)
C30 0.054(3) 0.167(6) 0.071(3) -0.005(3) -0.019(2) -0.019(3)
C31 0.053(2) 0.086(3) 0.047(2) -0.006(2) 0.0241(17) -0.009(2)
C32 0.0342(16) 0.0322(17) 0.0353(17) 0.0062(14) 0.0053(13) 0.0005(13)
C33 0.0405(18) 0.041(2) 0.0334(17) 0.0026(15) 0.0068(13) 0.0003(14)
C34 0.048(2) 0.065(3) 0.0374(19) -0.0010(18) -0.0020(15) 0.0010(18)
C35 0.0337(19) 0.077(3) 0.057(2) 0.002(2) -0.0007(16) 0.0023(18)
C36 0.0386(19) 0.067(3) 0.061(2) 0.004(2) 0.0185(17) 0.0086(17)
C37 0.0412(18) 0.046(2) 0.0353(18) 0.0015(15) 0.0104(14) 0.0057(15)
C38 0.057(2) 0.061(3) 0.045(2) -0.0044(18) 0.0157(16) 0.0055(18)
C39 0.038(2) 0.139(5) 0.096(4) -0.005(3) -0.008(2) 0.006(3)
C40 0.064(2) 0.066(3) 0.040(2) -0.0003(19) 0.0154(17) 0.014(2)

loop_
_atom_type_symbol
_atom_type_description
_atom_type_scat_dispersion_real
_atom_type_scat_dispersion_imag
_atom_type_scat_source
C C 0.0033 0.0016 'International Tables Vol C Tables 4.2.6.8 and 6.1.1.4'
H H 0.0000 0.0000 'International Tables Vol C Tables 4.2.6.8 and 6.1.1.4'
N N 0.0061 0.0033 'International Tables Vol C Tables 4.2.6.8 and 6.1.1.4'
Zn Zn 0.2839 1.4301 'International Tables Vol C Tables 4.2.6.8 and 6.1.1.4'

loop_
_geom_angle_atom_site_label_1
_geom_angle_atom_site_label_2
_geom_angle_atom_site_label_3
_geom_angle
_geom_angle_site_symmetry_1
_geom_angle_site_symmetry_3
_geom_angle_publ_flag
N4 Zn N1 116.96(10) . . ?
N4 Zn N3 83.59(10) . . ?
N1 Zn N3 142.14(10) . . ?
N4 Zn N2 141.87(10) . . ?
N1 Zn N2 83.81(10) . . ?
N3 Zn N2 99.11(10) . . ?
C1 N1 C3 116.7(3) . . ?
C1 N1 Zn 108.3(2) . . ?
C3 N1 Zn 133.4(2) . . ?
C2 N2 C12 120.2(3) . . ?
C2 N2 Zn 107.81(19) . . ?
C12 N2 Zn 131.3(2) . . ?
C21 N3 C23 119.8(3) . . ?
C21 N3 Zn 108.02(19) . . ?
C23 N3 Zn 131.4(2) . . ?
C22 N4 C32 117.0(2) . . ?
C22 N4 Zn 108.78(19) . . ?
C32 N4 Zn 132.6(2) . . ?
N1 C1 C2 120.4(3) . . ?
N1 C1 H1A 119.8 . . ?
C2 C1 H1A 119.8 . . ?
N2 C2 C1 118.6(3) . . ?
N2 C2 H2A 120.7 . . ?
C1 C2 H2A 120.7 . . ?
C8 C3 C4 120.1(3) . . ?
C8 C3 N1 119.4(3) . . ?
C4 C3 N1 120.5(3) . . ?
C5 C4 C3 118.8(3) . . ?
C5 C4 C9 120.2(3) . . ?
C3 C4 C9 121.1(3) . . ?
C6 C5 C4 122.3(3) . . ?
C6 C5 H5A 118.9 . . ?
C4 C5 H5A 118.9 . . ?
C5 C6 C7 117.5(3) . . ?
C5 C6 C10 120.8(4) . . ?
C7 C6 C10 121.7(4) . . ?
C8 C7 C6 122.4(3) . . ?
C8 C7 H7A 118.8 . . ?
C6 C7 H7A 118.8 . . ?
C7 C8 C3 118.9(3) . . ?
C7 C8 C11 119.8(3) . . ?
C3 C8 C11 121.3(3) . . ?
C4 C9 H9A 109.5 . . ?
C4 C9 H9B 109.5 . . ?
H9A C9 H9B 109.5 . . ?
C4 C9 H9C 109.5 . . ?
H9A C9 H9C 109.5 . . ?
H9B C9 H9C 109.5 . . ?
C6 C10 H10A 109.5 . . ?
C6 C10 H10B 109.5 . . ?
H10A C10 H10B 109.5 . . ?
C6 C10 H10C 109.5 . . ?
H10A C10 H10C 109.5 . . ?
H10B C10 H10C 109.5 . . ?
C8 C11 H11A 109.5 . . ?
C8 C11 H11B 109.5 . . ?
H11A C11 H11B 109.5 . . ?
C8 C11 H11C 109.5 . . ?
H11A C11 H11C 109.5 . . ?
H11B C11 H11C 109.5 . . ?
C17 C12 C13 119.4(3) . . ?
C17 C12 N2 123.2(3) . . ?
C13 C12 N2 117.4(3) . . ?
C14 C13 C12 119.1(3) . . ?
C14 C13 C18 119.9(3) . . ?
C12 C13 C18 121.0(3) . . ?
C15 C14 C13 122.2(3) . . ?
C15 C14 H14A 118.9 . . ?
C13 C14 H14A 118.9 . . ?
C14 C15 C16 117.5(3) . . ?
C14 C15 C19 121.1(4) . . ?
C16 C15 C19 121.4(4) . . ?
C17 C16 C15 123.0(3) . . ?
C17 C16 H16A 118.5 . . ?
C15 C16 H16A 118.5 . . ?
C16 C17 C12 118.8(3) . . ?
C16 C17 C20 118.6(3) . . ?
C12 C17 C20 122.6(3) . . ?
C13 C18 H18A 109.5 . . ?
C13 C18 H18B 109.5 . . ?
H18A C18 H18B 109.5 . . ?
C13 C18 H18C 109.5 . . ?
H18A C18 H18C 109.5 . . ?
H18B C18 H18C 109.5 . . ?
C15 C19 H19A 109.5 . . ?
C15 C19 H19B 109.5 . . ?
H19A C19 H19B 109.5 . . ?
C15 C19 H19C 109.5 . . ?
H19A C19 H19C 109.5 . . ?
H19B C19 H19C 109.5 . . ?
C17 C20 H20A 109.5 . . ?
C17 C20 H20B 109.5 . . ?
H20A C20 H20B 109.5 . . ?
C17 C20 H20C 109.5 . . ?
H20A C20 H20C 109.5 . . ?
H20B C20 H20C 109.5 . . ?
N3 C21 C22 118.6(3) . . ?
N3 C21 H21A 120.7 . . ?
C22 C21 H21A 120.7 . . ?
N4 C22 C21 119.9(3) . . ?
N4 C22 H22A 120.1 . . ?
C21 C22 H22A 120.1 . . ?
C28 C23 C24 119.6(3) . . ?
C28 C23 N3 123.3(3) . . ?
C24 C23 N3 117.2(3) . . ?
C25 C24 C23 119.3(3) . . ?
C25 C24 C29 119.8(3) . . ?
C23 C24 C29 120.8(3) . . ?
C26 C25 C24 122.0(3) . . ?
C26 C25 H25A 119.0 . . ?
C24 C25 H25A 119.0 . . ?
C27 C26 C25 117.7(3) . . ?
C27 C26 C30 121.3(4) . . ?
C25 C26 C30 121.0(4) . . ?
C26 C27 C28 122.6(3) . . ?
C26 C27 H27A 118.7 . . ?
C28 C27 H27A 118.7 . . ?
C27 C28 C23 118.8(3) . . ?
C27 C28 C31 118.0(3) . . ?
C23 C28 C31 123.1(3) . . ?
C24 C29 H29A 109.5 . . ?
C24 C29 H29B 109.5 . . ?
H29A C29 H29B 109.5 . . ?
C24 C29 H29C 109.5 . . ?
H29A C29 H29C 109.5 . . ?
H29B C29 H29C 109.5 . . ?
C26 C30 H30A 109.5 . . ?
C26 C30 H30B 109.5 . . ?
H30A C30 H30B 109.5 . . ?
C26 C30 H30C 109.5 . . ?
H30A C30 H30C 109.5 . . ?
H30B C30 H30C 109.5 . . ?
C28 C31 H31A 109.5 . . ?
C28 C31 H31B 109.5 . . ?
H31A C31 H31B 109.5 . . ?
C28 C31 H31C 109.5 . . ?
H31A C31 H31C 109.5 . . ?
H31B C31 H31C 109.5 . . ?
C37 C32 C33 120.6(3) . . ?
C37 C32 N4 119.2(3) . . ?
C33 C32 N4 120.2(3) . . ?
C34 C33 C32 118.3(3) . . ?
C34 C33 C38 120.3(3) . . ?
C32 C33 C38 121.4(3) . . ?
C35 C34 C33 122.1(3) . . ?
C35 C34 H34A 118.9 . . ?
C33 C34 H34A 118.9 . . ?
C34 C35 C36 118.1(3) . . ?
C34 C35 C39 120.6(4) . . ?
C36 C35 C39 121.3(4) . . ?
C37 C36 C35 122.0(3) . . ?
C37 C36 H36A 119.0 . . ?
C35 C36 H36A 119.0 . . ?
C36 C37 C32 118.9(3) . . ?
C36 C37 C40 119.5(3) . . ?
C32 C37 C40 121.7(3) . . ?
C33 C38 H38A 109.5 . . ?
C33 C38 H38B 109.5 . . ?
H38A C38 H38B 109.5 . . ?
C33 C38 H38D 109.5 . . ?
H38A C38 H38D 109.5 . . ?
H38B C38 H38D 109.5 . . ?
C35 C39 H39A 109.5 . . ?
C35 C39 H39D 109.5 . . ?
H39A C39 H39D 109.5 . . ?
C35 C39 H39B 109.5 . . ?
H39A C39 H39B 109.5 . . ?
H39D C39 H39B 109.5 . . ?
C37 C40 H40D 109.5 . . ?
C37 C40 H40A 109.5 . . ?
H40D C40 H40A 109.5 . . ?
C37 C40 H40B 109.5 . . ?
H40D C40 H40B 109.5 . . ?
H40A C40 H40B 109.5 . . ?

loop_
_geom_bond_atom_site_label_1
_geom_bond_atom_site_label_2
_geom_bond_distance
_geom_bond_site_symmetry_2
_geom_bond_publ_flag
Zn N4 2.000(2) . ?
Zn N1 2.007(2) . ?
Zn N3 2.038(2) . ?
Zn N2 2.039(2) . ?
N1 C1 1.332(4) . ?
N1 C3 1.429(4) . ?
N2 C2 1.332(4) . ?
N2 C12 1.417(4) . ?
N3 C21 1.329(4) . ?
N3 C23 1.424(4) . ?
N4 C22 1.332(4) . ?
N4 C32 1.438(3) . ?
C1 C2 1.387(4) . ?
C1 H1A 0.9300 . ?
C2 H2A 0.9300 . ?
C3 C8 1.394(4) . ?
C3 C4 1.400(4) . ?
C4 C5 1.387(4) . ?
C4 C9 1.506(4) . ?
C5 C6 1.380(5) . ?
C5 H5A 0.9300 . ?
C6 C7 1.389(5) . ?
C6 C10 1.512(5) . ?
C7 C8 1.379(5) . ?
C7 H7A 0.9300 . ?
C8 C11 1.518(5) . ?
C9 H9A 0.9600 . ?
C9 H9B 0.9600 . ?
C9 H9C 0.9600 . ?
C10 H10A 0.9600 . ?
C10 H10B 0.9600 . ?
C10 H10C 0.9600 . ?
C11 H11A 0.9600 . ?
C11 H11B 0.9600 . ?
C11 H11C 0.9600 . ?
C12 C17 1.401(4) . ?
C12 C13 1.403(4) . ?
C13 C14 1.386(5) . ?
C13 C18 1.501(5) . ?
C14 C15 1.375(5) . ?
C14 H14A 0.9300 . ?
C15 C16 1.378(5) . ?
C15 C19 1.515(5) . ?
C16 C17 1.376(5) . ?
C16 H16A 0.9300 . ?
C17 C20 1.520(5) . ?
C18 H18A 0.9600 . ?
C18 H18B 0.9600 . ?
C18 H18C 0.9600 . ?
C19 H19A 0.9600 . ?
C19 H19B 0.9600 . ?
C19 H19C 0.9600 . ?
C20 H20A 0.9600 . ?
C20 H20B 0.9600 . ?
C20 H20C 0.9600 . ?
C21 C22 1.388(4) . ?
C21 H21A 0.9300 . ?
C22 H22A 0.9300 . ?
C23 C28 1.395(4) . ?
C23 C24 1.399(4) . ?
C24 C25 1.386(5) . ?
C24 C29 1.508(5) . ?
C25 C26 1.380(5) . ?
C25 H25A 0.9300 . ?
C26 C27 1.377(5) . ?
C26 C30 1.520(5) . ?
C27 C28 1.388(5) . ?
C27 H27A 0.9300 . ?
C28 C31 1.521(5) . ?
C29 H29A 0.9600 . ?
C29 H29B 0.9600 . ?
C29 H29C 0.9600 . ?
C30 H30A 0.9600 . ?
C30 H30B 0.9600 . ?
C30 H30C 0.9600 . ?
C31 H31A 0.9600 . ?
C31 H31B 0.9600 . ?
C31 H31C 0.9600 . ?
C32 C37 1.390(4) . ?
C32 C33 1.399(4) . ?
C33 C34 1.393(4) . ?
C33 C38 1.501(4) . ?
C34 C35 1.379(5) . ?
C34 H34A 0.9300 . ?
C35 C36 1.385(5) . ?
C35 C39 1.517(5) . ?
C36 C37 1.384(4) . ?
C36 H36A 0.9300 . ?
C37 C40 1.517(5) . ?
C38 H38A 0.9600 . ?
C38 H38B 0.9600 . ?
C38 H38D 0.9600 . ?
C39 H39A 0.9600 . ?
C39 H39D 0.9600 . ?
C39 H39B 0.9600 . ?
C40 H40D 0.9600 . ?
C40 H40A 0.9600 . ?
C40 H40B 0.9600 . ?

loop_
_geom_torsion_atom_site_label_1
_geom_torsion_atom_site_label_2
_geom_torsion_atom_site_label_3
_geom_torsion_atom_site_label_4
_geom_torsion
_geom_torsion_site_symmetry_1
_geom_torsion_site_symmetry_2
_geom_torsion_site_symmetry_3
_geom_torsion_site_symmetry_4
_geom_torsion_publ_flag
N4 Zn N1 C1 152.8(2) . . . . ?
N3 Zn N1 C1 -90.5(3) . . . . ?
N2 Zn N1 C1 6.4(2) . . . . ?
N4 Zn N1 C3 -11.3(3) . . . . ?
N3 Zn N1 C3 105.4(3) . . . . ?
N2 Zn N1 C3 -157.7(3) . . . . ?
N4 Zn N2 C2 -136.1(2) . . . . ?
N1 Zn N2 C2 -9.2(2) . . . . ?
N3 Zn N2 C2 132.7(2) . . . . ?
N4 Zn N2 C12 53.8(3) . . . . ?
N1 Zn N2 C12 -179.3(3) . . . . ?
N3 Zn N2 C12 -37.4(3) . . . . ?
N4 Zn N3 C21 -9.3(2) . . . . ?
N1 Zn N3 C21 -136.1(2) . . . . ?
N2 Zn N3 C21 132.3(2) . . . . ?
N4 Zn N3 C23 -178.9(3) . . . . ?
N1 Zn N3 C23 54.3(3) . . . . ?
N2 Zn N3 C23 -37.3(3) . . . . ?
N1 Zn N4 C22 153.0(2) . . . . ?
N3 Zn N4 C22 6.4(2) . . . . ?
N2 Zn N4 C22 -90.2(3) . . . . ?
N1 Zn N4 C32 -11.8(3) . . . . ?
N3 Zn N4 C32 -158.3(3) . . . . ?
N2 Zn N4 C32 105.1(3) . . . . ?
C3 N1 C1 C2 164.5(3) . . . . ?
Zn N1 C1 C2 -2.6(4) . . . . ?
C12 N2 C2 C1 -178.0(3) . . . . ?
Zn N2 C2 C1 10.6(4) . . . . ?
N1 C1 C2 N2 -5.9(5) . . . . ?
C1 N1 C3 C8 -89.6(4) . . . . ?
Zn N1 C3 C8 73.4(4) . . . . ?
C1 N1 C3 C4 89.9(4) . . . . ?
Zn N1 C3 C4 -107.1(3) . . . . ?
C8 C3 C4 C5 1.7(5) . . . . ?
N1 C3 C4 C5 -177.7(3) . . . . ?
C8 C3 C4 C9 -178.4(3) . . . . ?
N1 C3 C4 C9 2.1(5) . . . . ?
C3 C4 C5 C6 -0.3(6) . . . . ?
C9 C4 C5 C6 179.9(4) . . . . ?
C4 C5 C6 C7 -1.2(6) . . . . ?
C4 C5 C6 C10 177.5(4) . . . . ?
C5 C6 C7 C8 1.3(6) . . . . ?
C10 C6 C7 C8 -177.4(4) . . . . ?
C6 C7 C8 C3 0.1(6) . . . . ?
C6 C7 C8 C11 -179.8(4) . . . . ?
C4 C3 C8 C7 -1.7(5) . . . . ?
N1 C3 C8 C7 177.8(3) . . . . ?
C4 C3 C8 C11 178.3(3) . . . . ?
N1 C3 C8 C11 -2.3(5) . . . . ?
C2 N2 C12 C17 -53.1(4) . . . . ?
Zn N2 C12 C17 115.9(3) . . . . ?
C2 N2 C12 C13 128.6(3) . . . . ?
Zn N2 C12 C13 -62.4(4) . . . . ?
C17 C12 C13 C14 1.8(5) . . . . ?
N2 C12 C13 C14 -179.9(3) . . . . ?
C17 C12 C13 C18 -178.1(4) . . . . ?
N2 C12 C13 C18 0.3(5) . . . . ?
C12 C13 C14 C15 -0.4(6) . . . . ?
C18 C13 C14 C15 179.5(4) . . . . ?
C13 C14 C15 C16 -0.9(6) . . . . ?
C13 C14 C15 C19 -179.8(4) . . . . ?
C14 C15 C16 C17 0.8(6) . . . . ?
C19 C15 C16 C17 179.7(4) . . . . ?
C15 C16 C17 C12 0.5(6) . . . . ?
C15 C16 C17 C20 -178.1(4) . . . . ?
C13 C12 C17 C16 -1.8(5) . . . . ?
N2 C12 C17 C16 179.9(3) . . . . ?
C13 C12 C17 C20 176.8(3) . . . . ?
N2 C12 C17 C20 -1.5(5) . . . . ?
C23 N3 C21 C22 -178.2(3) . . . . ?
Zn N3 C21 C22 10.8(4) . . . . ?
C32 N4 C22 C21 164.9(3) . . . . ?
Zn N4 C22 C21 -2.6(4) . . . . ?
N3 C21 C22 N4 -6.0(5) . . . . ?
C21 N3 C23 C28 -52.3(4) . . . . ?
Zn N3 C23 C28 116.3(3) . . . . ?
C21 N3 C23 C24 129.0(3) . . . . ?
Zn N3 C23 C24 -62.4(4) . . . . ?
C28 C23 C24 C25 1.5(5) . . . . ?
N3 C23 C24 C25 -179.7(3) . . . . ?
C28 C23 C24 C29 -177.6(3) . . . . ?
N3 C23 C24 C29 1.2(5) . . . . ?
C23 C24 C25 C26 -0.6(6) . . . . ?
C29 C24 C25 C26 178.5(4) . . . . ?
C24 C25 C26 C27 -0.1(6) . . . . ?
C24 C25 C26 C30 179.9(4) . . . . ?
C25 C26 C27 C28 0.0(6) . . . . ?
C30 C26 C27 C28 180.0(4) . . . . ?
C26 C27 C28 C23 0.9(6) . . . . ?
C26 C27 C28 C31 -177.3(4) . . . . ?
C24 C23 C28 C27 -1.7(5) . . . . ?
N3 C23 C28 C27 179.7(3) . . . . ?
C24 C23 C28 C31 176.4(3) . . . . ?
N3 C23 C28 C31 -2.2(5) . . . . ?
C22 N4 C32 C37 -90.6(4) . . . . ?
Zn N4 C32 C37 73.1(4) . . . . ?
C22 N4 C32 C33 89.0(4) . . . . ?
Zn N4 C32 C33 -107.2(3) . . . . ?
C37 C32 C33 C34 0.5(5) . . . . ?
N4 C32 C33 C34 -179.1(3) . . . . ?
C37 C32 C33 C38 -178.6(3) . . . . ?
N4 C32 C33 C38 1.8(5) . . . . ?
C32 C33 C34 C35 0.5(5) . . . . ?
C38 C33 C34 C35 179.6(4) . . . . ?
C33 C34 C35 C36 -1.0(6) . . . . ?
C33 C34 C35 C39 177.9(4) . . . . ?
C34 C35 C36 C37 0.4(6) . . . . ?
C39 C35 C36 C37 -178.4(4) . . . . ?
C35 C36 C37 C32 0.6(6) . . . . ?
C35 C36 C37 C40 -179.6(4) . . . . ?
C33 C32 C37 C36 -1.0(5) . . . . ?
N4 C32 C37 C36 178.6(3) . . . . ?
C33 C32 C37 C40 179.2(3) . . . . ?
N4 C32 C37 C40 -1.2(5) . . . . ?
